data_7005789
loop_
_publ_author_name
'Kilian, Petr'
'Slawin, Alexandra M. Z.'

_publ_section_title
;
 1,8,9-Substituted anthracenes, intramolecular phosphine donor
 stabilized metaphosphonate and phosphenium.
;
_journal_issue 30
_journal_name_full 'Dalton transactions (Cambridge, England : 2003)'
_journal_page_first 3289
_journal_page_last 3296
_journal_paper_doi 10.1039/b705286c
_journal_year 2007
_chemical_formula_moiety 'C26 H35 Cl P3. I3 '
_chemical_formula_sum 'C26 H35 Cl I3 P3'
_chemical_formula_weight 856.60
_chemical_name_systematic
;
?
;
_space_group_IT_number 78
_symmetry_cell_setting tetragonal
_symmetry_space_group_name_Hall 'P 4cw'
_symmetry_space_group_name_H-M 'P 43'
_atom_sites_solution_hydrogens geom
_atom_sites_solution_primary direct
_atom_sites_solution_secondary difmap
_audit_creation_method SHELXL-97
_cell_angle_alpha 90.00
_cell_angle_beta 90.00
_cell_angle_gamma 90.00
_cell_formula_units_Z 4
_cell_length_a 11.026(2)
_cell_length_b 11.026(2)
_cell_length_c 25.560(4)
_cell_measurement_reflns_used 12601
_cell_measurement_temperature 93(2)
_cell_measurement_theta_max 25.3491
_cell_measurement_theta_min 2.0123
_cell_volume 3107.4(9)
_computing_cell_refinement 'CrystalClear (Rigaku Corp., 2004)'
_computing_data_collection 'CrystalClear (Rigaku Corp., 2004)'
_computing_data_reduction 'CrystalClear (Rigaku Corp., 2004)'
_computing_molecular_graphics 'Bruker SHELXTL'
_computing_publication_material 'Bruker SHELXTL'
_computing_structure_refinement 'SHELXL-97 (Sheldrick, 1997)'
_computing_structure_solution 'SHELXS-97 (Sheldrick, 1990)'
_diffrn_ambient_temperature 93(2)
_diffrn_detector_area_resol_mean 0.83
_diffrn_measured_fraction_theta_full 0.971
_diffrn_measured_fraction_theta_max 0.972
_diffrn_measurement_device_type CCD
_diffrn_measurement_method dtprofit.ref
_diffrn_radiation_monochromator confocal
_diffrn_radiation_source 'rotating anode'
_diffrn_radiation_type MoK\a
_diffrn_radiation_wavelength 0.71073
_diffrn_reflns_av_R_equivalents 0.0380
_diffrn_reflns_av_sigmaI/netI 0.0584
_diffrn_reflns_limit_h_max 12
_diffrn_reflns_limit_h_min -13
_diffrn_reflns_limit_k_max 11
_diffrn_reflns_limit_k_min -13
_diffrn_reflns_limit_l_max 24
_diffrn_reflns_limit_l_min -30
_diffrn_reflns_number 19345
_diffrn_reflns_theta_full 25.00
_diffrn_reflns_theta_max 25.33
_diffrn_reflns_theta_min 2.01
_exptl_absorpt_coefficient_mu 3.272
_exptl_absorpt_correction_T_max 1.0000
_exptl_absorpt_correction_T_min 0.6812
_exptl_absorpt_correction_type multi-scan
_exptl_crystal_colour Red
_exptl_crystal_density_diffrn 1.831
_exptl_crystal_density_method 'not measured'
_exptl_crystal_description Prism
_exptl_crystal_F_000 1648
_exptl_crystal_size_max 0.0300
_exptl_crystal_size_mid 0.0300
_exptl_crystal_size_min 0.0300
_refine_diff_density_max 2.166
_refine_diff_density_min -1.634
_refine_diff_density_rms 0.224
_refine_ls_abs_structure_details 'Flack H D (1983), Acta Cryst. A39, 876-881'
_refine_ls_abs_structure_Flack 0.02(5)
_refine_ls_extinction_method none
_refine_ls_goodness_of_fit_ref 1.078
_refine_ls_hydrogen_treatment constr
_refine_ls_matrix_type full
_refine_ls_number_parameters 269
_refine_ls_number_reflns 5115
_refine_ls_number_restraints 62
_refine_ls_restrained_S_all 1.074
_refine_ls_R_factor_all 0.0602
_refine_ls_R_factor_gt 0.0573
_refine_ls_shift/su_max 0.004
_refine_ls_shift/su_mean 0.001
_refine_ls_structure_factor_coef Fsqd
_refine_ls_weighting_details 'calc w=1/[\s^2^(Fo^2^)+(0.0441P)^2^+64.7989P] where P=(Fo^2^+2Fc^2^)/3'
_refine_ls_weighting_scheme calc
_refine_ls_wR_factor_gt 0.1425
_refine_ls_wR_factor_ref 0.1439
_reflns_number_gt 4920
_reflns_number_total 5115
_reflns_threshold_expression >2sigma(I)
_cod_data_source_file b705286c.txt
_cod_data_source_block 12
_cod_depositor_comments
;
The following automatic conversions were performed:
'_symmetry_cell_setting' value 'Tetragonal' changed to 'tetragonal'
according to '/home/saulius/struct/CIF-dictionaries/cif_core.dic'
dictionary named 'cif_core.dic' version 2.4.1 from 2010-06-29.

Automatic conversion script
Id: cif_fix_enum 1527 2010-12-29 10:47:43Z saulius 
;
_cod_original_cell_volume 3107.6(9)
_cod_original_sg_symbol_H-M P4(3)
_cod_database_code 7005789

loop_
_symmetry_equiv_pos_as_xyz
'x, y, z'
'-x, -y, z+1/2'
'-y, x, z+3/4'
'y, -x, z+1/4'

loop_
_atom_site_label
_atom_site_type_symbol
_atom_site_fract_x
_atom_site_fract_y
_atom_site_fract_z
_atom_site_U_iso_or_equiv
_atom_site_adp_type
_atom_site_occupancy
_atom_site_symmetry_multiplicity
_atom_site_calc_flag
_atom_site_refinement_flags
_atom_site_disorder_assembly
_atom_site_disorder_group
I1 I -0.13638(10) -0.27606(10) -0.20881(4) 0.0381(3) Uani 1 1 d U . .
I2 I -0.31168(8) -0.08817(8) -0.22738(3) 0.01979(19) Uani 1 1 d U . .
I3 I -0.48524(9) 0.10593(10) -0.24813(4) 0.0329(3) Uani 1 1 d U . .
Cl13 Cl 0.2961(3) 0.2899(3) -0.19915(14) 0.0245(7) Uani 1 1 d U . .
P1 P 0.0092(3) 0.2627(3) -0.18208(13) 0.0144(7) Uani 1 1 d U . .
P11 P 0.3224(3) 0.5777(3) -0.17353(14) 0.0188(7) Uani 1 1 d U . .
P13 P 0.1630(3) 0.4128(3) -0.17266(13) 0.0156(7) Uani 1 1 d U . .
C1 C -0.0600(10) 0.3248(11) -0.2395(5) 0.012(2) Uani 1 1 d U . .
C2 C -0.1564(11) 0.2792(12) -0.2652(5) 0.015(3) Uiso 1 1 d U . .
H2A H -0.1933 0.2076 -0.2520 0.018 Uiso 1 1 calc R . .
C3 C -0.2044(13) 0.3317(15) -0.3100(5) 0.028(3) Uani 1 1 d U . .
H3A H -0.2755 0.2995 -0.3258 0.033 Uiso 1 1 calc R . .
C4 C -0.1475(12) 0.4310(12) -0.3313(5) 0.018(3) Uiso 1 1 d U . .
H4A H -0.1781 0.4649 -0.3628 0.021 Uiso 1 1 calc R . .
C5 C -0.0406(11) 0.4863(12) -0.3066(5) 0.016(2) Uani 1 1 d U . .
C6 C 0.0154(12) 0.5842(12) -0.3283(5) 0.017(3) Uiso 1 1 d U . .
H6A H -0.0116 0.6148 -0.3610 0.020 Uiso 1 1 calc R . .
C7 C 0.1116(12) 0.6394(11) -0.3028(5) 0.016(2) Uani 1 1 d U . .
C8 C 0.1686(12) 0.7444(12) -0.3248(5) 0.019(3) Uani 1 1 d U . .
H8A H 0.1351 0.7784 -0.3557 0.023 Uiso 1 1 calc R . .
C9 C 0.2690(13) 0.7980(14) -0.3035(6) 0.026(3) Uani 1 1 d U . .
H9A H 0.3063 0.8661 -0.3196 0.031 Uiso 1 1 calc R . .
C10 C 0.3157(12) 0.7478(12) -0.2560(5) 0.018(3) Uani 1 1 d U . .
H10A H 0.3839 0.7849 -0.2399 0.022 Uiso 1 1 calc R . .
C11 C 0.2631(11) 0.6442(12) -0.2323(5) 0.017(2) Uani 1 1 d U . .
C12 C 0.1611(10) 0.5857(10) -0.2554(5) 0.011(2) Uiso 1 1 d U . .
C13 C 0.1128(10) 0.4792(10) -0.2321(5) 0.012(2) Uiso 1 1 d U . .
C14 C 0.0036(11) 0.4301(11) -0.2593(5) 0.015(2) Uani 1 1 d U . .
C15 C -0.0905(13) 0.2910(12) -0.1261(5) 0.020(3) Uani 1 1 d U . .
H15A H -0.0421 0.2739 -0.0938 0.024 Uiso 1 1 calc R . .
C16 C -0.1258(15) 0.4230(14) -0.1240(6) 0.030(3) Uani 1 1 d U . .
H16A H -0.1788 0.4370 -0.0938 0.045 Uiso 1 1 calc R . .
H16B H -0.1688 0.4449 -0.1562 0.045 Uiso 1 1 calc R . .
H16C H -0.0527 0.4730 -0.1206 0.045 Uiso 1 1 calc R . .
C17 C -0.2043(16) 0.2072(16) -0.1241(7) 0.040(4) Uani 1 1 d U . .
H17A H -0.2528 0.2269 -0.0931 0.059 Uiso 1 1 calc R . .
H17B H -0.1784 0.1223 -0.1224 0.059 Uiso 1 1 calc R . .
H17C H -0.2532 0.2197 -0.1557 0.059 Uiso 1 1 calc R . .
C18 C 0.0177(14) 0.1001(12) -0.1905(6) 0.027(3) Uani 1 1 d U . .
H18A H -0.0675 0.0691 -0.1919 0.032 Uiso 1 1 calc R . .
C19 C 0.0824(14) 0.0529(14) -0.2382(6) 0.032(4) Uiso 1 1 d U . .
H19A H 0.0817 -0.0360 -0.2377 0.048 Uiso 1 1 calc R . .
H19B H 0.1664 0.0819 -0.2381 0.048 Uiso 1 1 calc R . .
H19C H 0.0411 0.0820 -0.2697 0.048 Uiso 1 1 calc R . .
C20 C 0.0787(18) 0.0423(15) -0.1413(7) 0.042(4) Uani 1 1 d U . .
H20A H 0.0828 -0.0459 -0.1457 0.063 Uiso 1 1 calc R . .
H20B H 0.0307 0.0616 -0.1101 0.063 Uiso 1 1 calc R . .
H20C H 0.1609 0.0749 -0.1373 0.063 Uiso 1 1 calc R . .
C21 C 0.2806(13) 0.6801(13) -0.1197(6) 0.024(3) Uani 1 1 d U . .
H21A H 0.3005 0.6380 -0.0861 0.028 Uiso 1 1 calc R . .
C22 C 0.1425(14) 0.7014(14) -0.1207(6) 0.031(3) Uani 1 1 d U . .
H22A H 0.1196 0.7552 -0.0918 0.046 Uiso 1 1 calc R . .
H22B H 0.1004 0.6236 -0.1169 0.046 Uiso 1 1 calc R . .
H22C H 0.1197 0.7389 -0.1541 0.046 Uiso 1 1 calc R . .
C23 C 0.3484(17) 0.8025(15) -0.1199(7) 0.042(4) Uani 1 1 d U . .
H23A H 0.3215 0.8516 -0.0901 0.063 Uiso 1 1 calc R . .
H23B H 0.3309 0.8458 -0.1525 0.063 Uiso 1 1 calc R . .
H23C H 0.4358 0.7880 -0.1172 0.063 Uiso 1 1 calc R . .
C24 C 0.4880(13) 0.5865(15) -0.1767(6) 0.029(3) Uani 1 1 d U . .
H24A H 0.5136 0.6727 -0.1818 0.035 Uiso 1 1 calc R . .
C25 C 0.5393(16) 0.507(2) -0.2218(8) 0.065(7) Uani 1 1 d U . .
H25A H 0.6277 0.5152 -0.2232 0.098 Uiso 1 1 calc R . .
H25B H 0.5041 0.5328 -0.2551 0.098 Uiso 1 1 calc R . .
H25C H 0.5183 0.4215 -0.2154 0.098 Uiso 1 1 calc R . .
C26 C 0.5418(16) 0.5367(19) -0.1232(8) 0.050(5) Uani 1 1 d U . .
H26A H 0.6304 0.5429 -0.1239 0.074 Uiso 1 1 calc R . .
H26B H 0.5182 0.4516 -0.1187 0.074 Uiso 1 1 calc R . .
H26C H 0.5098 0.5848 -0.0941 0.074 Uiso 1 1 calc R . .

loop_
_atom_site_aniso_label
_atom_site_aniso_U_11
_atom_site_aniso_U_22
_atom_site_aniso_U_33
_atom_site_aniso_U_23
_atom_site_aniso_U_13
_atom_site_aniso_U_12
I1 0.0490(7) 0.0441(6) 0.0212(5) -0.0006(4) 0.0048(5) 0.0314(5)
I2 0.0225(4) 0.0232(4) 0.0137(4) -0.0038(3) -0.0010(3) 0.0051(4)
I3 0.0307(5) 0.0350(6) 0.0331(6) -0.0037(4) -0.0062(4) 0.0179(4)
Cl13 0.0162(15) 0.0220(16) 0.035(2) 0.0045(14) -0.0063(14) 0.0034(12)
P1 0.0140(15) 0.0155(16) 0.0137(17) -0.0001(12) -0.0002(13) 0.0023(12)
P11 0.0150(16) 0.0211(17) 0.0203(18) 0.0021(14) 0.0002(13) -0.0020(13)
P13 0.0131(15) 0.0211(17) 0.0127(16) -0.0007(13) 0.0002(12) 0.0069(13)
C1 0.006(5) 0.022(6) 0.008(5) 0.004(4) -0.003(4) 0.000(4)
C3 0.019(7) 0.058(10) 0.005(6) 0.003(6) -0.008(5) -0.012(6)
C5 0.016(6) 0.018(6) 0.013(6) -0.003(5) -0.001(5) 0.010(4)
C7 0.020(6) 0.010(5) 0.017(6) -0.004(5) 0.004(5) 0.012(4)
C8 0.022(6) 0.021(7) 0.014(7) 0.007(5) -0.001(5) 0.004(5)
C9 0.024(7) 0.033(8) 0.021(7) 0.009(6) 0.000(6) 0.000(5)
C10 0.027(7) 0.023(7) 0.004(6) 0.005(4) -0.002(5) -0.003(5)
C11 0.015(5) 0.026(6) 0.009(5) 0.001(4) 0.007(4) -0.002(5)
C14 0.017(6) 0.016(6) 0.011(6) 0.006(4) 0.009(4) 0.011(5)
C15 0.030(7) 0.019(6) 0.010(5) 0.009(5) 0.004(5) -0.002(5)
C16 0.034(9) 0.031(7) 0.026(8) 0.003(6) 0.016(6) 0.007(6)
C17 0.033(8) 0.048(9) 0.038(10) -0.005(8) 0.021(7) -0.016(7)
C18 0.034(8) 0.012(5) 0.035(8) -0.004(5) -0.017(6) 0.004(5)
C20 0.054(11) 0.024(8) 0.048(10) 0.011(7) -0.016(8) 0.012(7)
C21 0.029(6) 0.024(6) 0.018(6) -0.005(5) -0.015(5) -0.002(5)
C22 0.032(6) 0.029(8) 0.032(9) -0.009(6) 0.012(6) -0.010(6)
C23 0.054(10) 0.033(8) 0.040(10) -0.006(7) -0.003(8) -0.023(8)
C24 0.018(5) 0.044(9) 0.026(8) 0.019(6) 0.007(5) -0.005(5)
C25 0.029(8) 0.113(18) 0.055(10) -0.014(11) -0.025(8) 0.043(11)
C26 0.029(9) 0.065(13) 0.054(9) -0.004(9) -0.027(8) 0.008(8)

loop_
_atom_type_symbol
_atom_type_description
_atom_type_scat_dispersion_real
_atom_type_scat_dispersion_imag
_atom_type_scat_source
C C 0.0033 0.0016 'International Tables Vol C Tables 4.2.6.8 and 6.1.1.4'
H H 0.0000 0.0000 'International Tables Vol C Tables 4.2.6.8 and 6.1.1.4'
P P 0.1023 0.0942 'International Tables Vol C Tables 4.2.6.8 and 6.1.1.4'
Cl Cl 0.1484 0.1585 'International Tables Vol C Tables 4.2.6.8 and 6.1.1.4'
I I -0.4742 1.8119 'International Tables Vol C Tables 4.2.6.8 and 6.1.1.4'

loop_
_geom_angle_atom_site_label_1
_geom_angle_atom_site_label_2
_geom_angle_atom_site_label_3
_geom_angle
_geom_angle_site_symmetry_1
_geom_angle_site_symmetry_3
_geom_angle_publ_flag
I1 I2 I3 178.47(5) . . ?
C1 P1 C18 107.7(6) . . ?
C1 P1 C15 108.7(6) . . ?
C18 P1 C15 107.0(7) . . ?
C1 P1 P13 96.9(4) . . ?
C18 P1 P13 131.6(5) . . ?
C15 P1 P13 103.3(5) . . ?
C11 P11 C24 107.8(6) . . ?
C11 P11 C21 106.5(6) . . ?
C24 P11 C21 104.5(7) . . ?
C11 P11 P13 92.7(4) . . ?
C24 P11 P13 137.1(6) . . ?
C21 P11 P13 105.1(5) . . ?
C13 P13 Cl13 101.9(4) . . ?
C13 P13 P1 88.7(4) . . ?
Cl13 P13 P1 90.93(17) . . ?
C13 P13 P11 85.0(4) . . ?
Cl13 P13 P11 88.60(16) . . ?
P1 P13 P11 173.48(19) . . ?
C2 C1 C14 120.8(11) . . ?
C2 C1 P1 126.4(10) . . ?
C14 C1 P1 112.7(8) . . ?
C1 C2 C3 123.2(12) . . ?
C1 C2 H2A 118.4 . . ?
C3 C2 H2A 118.4 . . ?
C4 C3 C2 119.0(12) . . ?
C4 C3 H3A 120.5 . . ?
C2 C3 H3A 120.5 . . ?
C3 C4 C5 121.8(12) . . ?
C3 C4 H4A 119.1 . . ?
C5 C4 H4A 119.1 . . ?
C6 C5 C14 121.9(12) . . ?
C6 C5 C4 121.2(12) . . ?
C14 C5 C4 116.9(12) . . ?
C5 C6 C7 120.2(12) . . ?
C5 C6 H6A 119.9 . . ?
C7 C6 H6A 119.9 . . ?
C6 C7 C8 120.4(12) . . ?
C6 C7 C12 120.1(12) . . ?
C8 C7 C12 119.4(12) . . ?
C9 C8 C7 123.2(12) . . ?
C9 C8 H8A 118.4 . . ?
C7 C8 H8A 118.4 . . ?
C8 C9 C10 117.5(13) . . ?
C8 C9 H9A 121.2 . . ?
C10 C9 H9A 121.2 . . ?
C11 C10 C9 121.9(12) . . ?
C11 C10 H10A 119.1 . . ?
C9 C10 H10A 119.1 . . ?
C10 C11 C12 120.7(11) . . ?
C10 C11 P11 122.6(10) . . ?
C12 C11 P11 116.8(9) . . ?
C13 C12 C11 119.7(11) . . ?
C13 C12 C7 123.0(11) . . ?
C11 C12 C7 117.3(11) . . ?
C12 C13 C14 114.1(10) . . ?
C12 C13 P13 125.6(9) . . ?
C14 C13 P13 120.0(9) . . ?
C5 C14 C1 118.2(11) . . ?
C5 C14 C13 120.4(11) . . ?
C1 C14 C13 121.3(10) . . ?
C16 C15 C17 111.3(13) . . ?
C16 C15 P1 110.3(9) . . ?
C17 C15 P1 114.0(10) . . ?
C16 C15 H15A 106.9 . . ?
C17 C15 H15A 106.9 . . ?
P1 C15 H15A 106.9 . . ?
C15 C16 H16A 109.5 . . ?
C15 C16 H16B 109.5 . . ?
H16A C16 H16B 109.5 . . ?
C15 C16 H16C 109.5 . . ?
H16A C16 H16C 109.5 . . ?
H16B C16 H16C 109.5 . . ?
C15 C17 H17A 109.5 . . ?
C15 C17 H17B 109.5 . . ?
H17A C17 H17B 109.5 . . ?
C15 C17 H17C 109.5 . . ?
H17A C17 H17C 109.5 . . ?
H17B C17 H17C 109.5 . . ?
C19 C18 C20 107.8(13) . . ?
C19 C18 P1 117.6(11) . . ?
C20 C18 P1 109.4(10) . . ?
C19 C18 H18A 107.2 . . ?
C20 C18 H18A 107.2 . . ?
P1 C18 H18A 107.2 . . ?
C18 C19 H19A 109.5 . . ?
C18 C19 H19B 109.5 . . ?
H19A C19 H19B 109.5 . . ?
C18 C19 H19C 109.5 . . ?
H19A C19 H19C 109.5 . . ?
H19B C19 H19C 109.5 . . ?
C18 C20 H20A 109.5 . . ?
C18 C20 H20B 109.5 . . ?
H20A C20 H20B 109.5 . . ?
C18 C20 H20C 109.5 . . ?
H20A C20 H20C 109.5 . . ?
H20B C20 H20C 109.5 . . ?
C22 C21 C23 110.2(12) . . ?
C22 C21 P11 109.2(9) . . ?
C23 C21 P11 114.4(11) . . ?
C22 C21 H21A 107.6 . . ?
C23 C21 H21A 107.6 . . ?
P11 C21 H21A 107.6 . . ?
C21 C22 H22A 109.5 . . ?
C21 C22 H22B 109.5 . . ?
H22A C22 H22B 109.5 . . ?
C21 C22 H22C 109.5 . . ?
H22A C22 H22C 109.5 . . ?
H22B C22 H22C 109.5 . . ?
C21 C23 H23A 109.5 . . ?
C21 C23 H23B 109.5 . . ?
H23A C23 H23B 109.5 . . ?
C21 C23 H23C 109.5 . . ?
H23A C23 H23C 109.5 . . ?
H23B C23 H23C 109.5 . . ?
C25 C24 C26 107.8(14) . . ?
C25 C24 P11 111.3(12) . . ?
C26 C24 P11 108.4(10) . . ?
C25 C24 H24A 109.7 . . ?
C26 C24 H24A 109.7 . . ?
P11 C24 H24A 109.7 . . ?
C24 C25 H25A 109.5 . . ?
C24 C25 H25B 109.5 . . ?
H25A C25 H25B 109.5 . . ?
C24 C25 H25C 109.5 . . ?
H25A C25 H25C 109.5 . . ?
H25B C25 H25C 109.5 . . ?
C24 C26 H26A 109.5 . . ?
C24 C26 H26B 109.5 . . ?
H26A C26 H26B 109.5 . . ?
C24 C26 H26C 109.5 . . ?
H26A C26 H26C 109.5 . . ?
H26B C26 H26C 109.5 . . ?

loop_
_geom_bond_atom_site_label_1
_geom_bond_atom_site_label_2
_geom_bond_distance
_geom_bond_site_symmetry_2
_geom_bond_publ_flag
I1 I2 2.8729(14) . ?
I2 I3 2.9196(14) . ?
Cl13 P13 2.109(5) . ?
P1 C1 1.791(11) . ?
P1 C18 1.808(13) . ?
P1 C15 1.832(13) . ?
P1 P13 2.382(5) . ?
P11 C11 1.794(13) . ?
P11 C24 1.831(14) . ?
P11 C21 1.840(14) . ?
P11 P13 2.528(5) . ?
P13 C13 1.775(12) . ?
C1 C2 1.346(17) . ?
C1 C14 1.448(17) . ?
C2 C3 1.390(19) . ?
C2 H2A 0.9500 . ?
C3 C4 1.37(2) . ?
C3 H3A 0.9500 . ?
C4 C5 1.470(18) . ?
C4 H4A 0.9500 . ?
C5 C6 1.361(18) . ?
C5 C14 1.444(17) . ?
C6 C7 1.385(18) . ?
C6 H6A 0.9500 . ?
C7 C8 1.434(19) . ?
C7 C12 1.453(18) . ?
C8 C9 1.37(2) . ?
C8 H8A 0.9500 . ?
C9 C10 1.430(19) . ?
C9 H9A 0.9500 . ?
C10 C11 1.417(18) . ?
C10 H10A 0.9500 . ?
C11 C12 1.425(17) . ?
C12 C13 1.421(16) . ?
C13 C14 1.492(17) . ?
C15 C16 1.507(19) . ?
C15 C17 1.56(2) . ?
C15 H15A 1.0000 . ?
C16 H16A 0.9800 . ?
C16 H16B 0.9800 . ?
C16 H16C 0.9800 . ?
C17 H17A 0.9800 . ?
C17 H17B 0.9800 . ?
C17 H17C 0.9800 . ?
C18 C19 1.51(2) . ?
C18 C20 1.56(2) . ?
C18 H18A 1.0000 . ?
C19 H19A 0.9800 . ?
C19 H19B 0.9800 . ?
C19 H19C 0.9800 . ?
C20 H20A 0.9800 . ?
C20 H20B 0.9800 . ?
C20 H20C 0.9800 . ?
C21 C22 1.54(2) . ?
C21 C23 1.54(2) . ?
C21 H21A 1.0000 . ?
C22 H22A 0.9800 . ?
C22 H22B 0.9800 . ?
C22 H22C 0.9800 . ?
C23 H23A 0.9800 . ?
C23 H23B 0.9800 . ?
C23 H23C 0.9800 . ?
C24 C25 1.56(3) . ?
C24 C26 1.59(2) . ?
C24 H24A 1.0000 . ?
C25 H25A 0.9800 . ?
C25 H25B 0.9800 . ?
C25 H25C 0.9800 . ?
C26 H26A 0.9800 . ?
C26 H26B 0.9800 . ?
C26 H26C 0.9800 . ?

loop_
_geom_torsion_atom_site_label_1
_geom_torsion_atom_site_label_2
_geom_torsion_atom_site_label_3
_geom_torsion_atom_site_label_4
_geom_torsion
_geom_torsion_site_symmetry_1
_geom_torsion_site_symmetry_2
_geom_torsion_site_symmetry_3
_geom_torsion_site_symmetry_4
_geom_torsion_publ_flag
C1 P1 P13 C13 -4.3(6) . . . . ?
C18 P1 P13 C13 116.9(8) . . . . ?
C15 P1 P13 C13 -115.4(6) . . . . ?
C1 P1 P13 Cl13 -106.2(4) . . . . ?
C18 P1 P13 Cl13 15.0(7) . . . . ?
C15 P1 P13 Cl13 142.7(5) . . . . ?
C1 P1 P13 P11 -20.4(17) . . . . ?
C18 P1 P13 P11 100.8(17) . . . . ?
C15 P1 P13 P11 -131.5(17) . . . . ?
C11 P11 P13 C13 2.3(6) . . . . ?
C24 P11 P13 C13 -117.7(8) . . . . ?
C21 P11 P13 C13 110.2(6) . . . . ?
C11 P11 P13 Cl13 104.4(4) . . . . ?
C24 P11 P13 Cl13 -15.6(8) . . . . ?
C21 P11 P13 Cl13 -147.7(5) . . . . ?
C11 P11 P13 P1 18.5(17) . . . . ?
C24 P11 P13 P1 -101.5(18) . . . . ?
C21 P11 P13 P1 126.4(17) . . . . ?
C18 P1 C1 C2 42.3(13) . . . . ?
C15 P1 C1 C2 -73.3(13) . . . . ?
P13 P1 C1 C2 -179.9(11) . . . . ?
C18 P1 C1 C14 -134.1(10) . . . . ?
C15 P1 C1 C14 110.3(9) . . . . ?
P13 P1 C1 C14 3.7(9) . . . . ?
C14 C1 C2 C3 -3(2) . . . . ?
P1 C1 C2 C3 -179.3(11) . . . . ?
C1 C2 C3 C4 4(2) . . . . ?
C2 C3 C4 C5 -3(2) . . . . ?
C3 C4 C5 C6 179.5(14) . . . . ?
C3 C4 C5 C14 1.2(19) . . . . ?
C14 C5 C6 C7 -5.5(19) . . . . ?
C4 C5 C6 C7 176.2(12) . . . . ?
C5 C6 C7 C8 -178.4(12) . . . . ?
C5 C6 C7 C12 6.2(18) . . . . ?
C6 C7 C8 C9 -175.4(13) . . . . ?
C12 C7 C8 C9 0(2) . . . . ?
C7 C8 C9 C10 -2(2) . . . . ?
C8 C9 C10 C11 2(2) . . . . ?
C9 C10 C11 C12 0(2) . . . . ?
C9 C10 C11 P11 178.5(11) . . . . ?
C24 P11 C11 C10 -37.8(13) . . . . ?
C21 P11 C11 C10 73.9(12) . . . . ?
P13 P11 C11 C10 -179.5(11) . . . . ?
C24 P11 C11 C12 140.5(10) . . . . ?
C21 P11 C11 C12 -107.9(10) . . . . ?
P13 P11 C11 C12 -1.3(9) . . . . ?
C10 C11 C12 C13 177.5(12) . . . . ?
P11 C11 C12 C13 -0.8(15) . . . . ?
C10 C11 C12 C7 -2.2(17) . . . . ?
P11 C11 C12 C7 179.5(9) . . . . ?
C6 C7 C12 C13 -2.2(18) . . . . ?
C8 C7 C12 C13 -177.6(11) . . . . ?
C6 C7 C12 C11 177.5(11) . . . . ?
C8 C7 C12 C11 2.1(17) . . . . ?
C11 C12 C13 C14 177.9(11) . . . . ?
C7 C12 C13 C14 -2.4(16) . . . . ?
C11 C12 C13 P13 3.8(17) . . . . ?
C7 C12 C13 P13 -176.5(9) . . . . ?
Cl13 P13 C13 C12 -91.1(10) . . . . ?
P1 P13 C13 C12 178.2(10) . . . . ?
P11 P13 C13 C12 -3.6(10) . . . . ?
Cl13 P13 C13 C14 95.1(9) . . . . ?
P1 P13 C13 C14 4.4(9) . . . . ?
P11 P13 C13 C14 -177.4(9) . . . . ?
C6 C5 C14 C1 -178.7(12) . . . . ?
C4 C5 C14 C1 -0.4(16) . . . . ?
C6 C5 C14 C13 0.7(18) . . . . ?
C4 C5 C14 C13 179.1(11) . . . . ?
C2 C1 C14 C5 1.3(17) . . . . ?
P1 C1 C14 C5 177.9(9) . . . . ?
C2 C1 C14 C13 -178.1(12) . . . . ?
P1 C1 C14 C13 -1.5(14) . . . . ?
C12 C13 C14 C5 3.1(16) . . . . ?
P13 C13 C14 C5 177.6(9) . . . . ?
C12 C13 C14 C1 -177.5(11) . . . . ?
P13 C13 C14 C1 -3.0(15) . . . . ?
C1 P1 C15 C16 -50.8(12) . . . . ?
C18 P1 C15 C16 -166.9(11) . . . . ?
P13 P1 C15 C16 51.3(11) . . . . ?
C1 P1 C15 C17 75.3(12) . . . . ?
C18 P1 C15 C17 -40.8(13) . . . . ?
P13 P1 C15 C17 177.4(10) . . . . ?
C1 P1 C18 C19 56.1(12) . . . . ?
C15 P1 C18 C19 172.8(11) . . . . ?
P13 P1 C18 C19 -60.8(13) . . . . ?
C1 P1 C18 C20 179.5(11) . . . . ?
C15 P1 C18 C20 -63.8(13) . . . . ?
P13 P1 C18 C20 62.6(14) . . . . ?
C11 P11 C21 C22 54.2(11) . . . . ?
C24 P11 C21 C22 168.1(10) . . . . ?
P13 P11 C21 C22 -43.4(11) . . . . ?
C11 P11 C21 C23 -69.8(12) . . . . ?
C24 P11 C21 C23 44.1(13) . . . . ?
P13 P11 C21 C23 -167.4(10) . . . . ?
C11 P11 C24 C25 -65.6(14) . . . . ?
C21 P11 C24 C25 -178.5(13) . . . . ?
P13 P11 C24 C25 49.2(15) . . . . ?
C11 P11 C24 C26 176.0(11) . . . . ?
C21 P11 C24 C26 63.0(13) . . . . ?
P13 P11 C24 C26 -69.3(15) . . . . ?
